data_1519876
loop_
_publ_author_name
'Hursthouse, Michael B.'
'Huth, Susanne. L.'
'Withnell, J.'

_publ_section_title
;
 1-Methyl-1H-indazole-3-carboxylic acid
;
_journal_name_full 'Crystal Structure Report Archive'
_journal_page_first 284
_journal_year 2007
_chemical_formula_sum 'C9 H8 N2 O2'
_chemical_formula_weight 176.17
_chemical_melting_point 217(4)
_chemical_name_systematic
;
 1-Methyl-1H-indazole-3-carboxylic acid
;
_space_group_IT_number 14
_symmetry_cell_setting monoclinic
_symmetry_space_group_name_Hall '-P 2yn'
_symmetry_space_group_name_H-M 'P 1 21/n 1'
_atom_sites_solution_hydrogens geom
_atom_sites_solution_primary direct
_atom_sites_solution_secondary difmap
_cell_angle_alpha 90.00
_cell_angle_beta 94.816(3)
_cell_angle_gamma 90.00
_cell_formula_units_Z 8
_cell_length_a 7.4546(4)
_cell_length_b 14.7589(9)
_cell_length_c 14.8296(7)
_cell_measurement_reflns_used 3725
_cell_measurement_temperature 120(2)
_cell_measurement_theta_max 27.48
_cell_measurement_theta_min 2.91
_cell_volume 1625.82(15)
_computing_cell_refinement 'DENZO (Otwinowski & Minor, 1997) & COLLECT (Hooft, R.W.W., 1998)'
_computing_data_collection 'COLLECT (Hooft, R.W.W., 1998)'
_computing_data_reduction 'DENZO (Otwinowski & Minor, 1997) & COLLECT (Hooft, R.W.W., 1998)'
_computing_structure_refinement 'SHELXL-97 (Sheldrick, 1997)'
_computing_structure_solution 'SHELXS-97 (Sheldrick, 1997)'
_diffrn_ambient_temperature 120(2)
_diffrn_detector_area_resol_mean 9.091
_diffrn_measured_fraction_theta_full 0.997
_diffrn_measured_fraction_theta_max 0.997
_diffrn_measurement_device_type 'Bruker-Nonius 95mm CCD camera on \k-goniostat'
_diffrn_measurement_method '\f & \w scans'
_diffrn_radiation_monochromator '10cm confocal mirrors'
_diffrn_radiation_source 'Bruker-Nonius FR591 rotating anode'
_diffrn_radiation_type MoK\a
_diffrn_radiation_wavelength 0.71073
_diffrn_reflns_av_R_equivalents 0.0872
_diffrn_reflns_av_sigmaI/netI 0.0655
_diffrn_reflns_limit_h_max 8
_diffrn_reflns_limit_h_min -7
_diffrn_reflns_limit_k_max 17
_diffrn_reflns_limit_k_min -17
_diffrn_reflns_limit_l_max 15
_diffrn_reflns_limit_l_min -17
_diffrn_reflns_number 14720
_diffrn_reflns_theta_full 24.99
_diffrn_reflns_theta_max 24.99
_diffrn_reflns_theta_min 2.96
_exptl_absorpt_coefficient_mu 0.105
_exptl_absorpt_correction_T_max 0.9979
_exptl_absorpt_correction_T_min 0.9753
_exptl_absorpt_correction_type multi-scan
_exptl_absorpt_process_details 'SADABS V2.10 (Sheldrick, G.M., 2003)'
_exptl_crystal_colour colourless
_exptl_crystal_density_diffrn 1.439
_exptl_crystal_density_method 'not measured'
_exptl_crystal_description 'cut needle'
_exptl_crystal_F_000 736
_exptl_crystal_size_max 0.24
_exptl_crystal_size_mid 0.04
_exptl_crystal_size_min 0.02
_refine_diff_density_max 0.255
_refine_diff_density_min -0.297
_refine_diff_density_rms 0.067
_refine_ls_extinction_method none
_refine_ls_goodness_of_fit_ref 1.104
_refine_ls_hydrogen_treatment constr
_refine_ls_matrix_type full
_refine_ls_number_parameters 239
_refine_ls_number_reflns 2849
_refine_ls_number_restraints 0
_refine_ls_restrained_S_all 1.104
_refine_ls_R_factor_all 0.1186
_refine_ls_R_factor_gt 0.0772
_refine_ls_shift/su_max 0.000
_refine_ls_shift/su_mean 0.000
_refine_ls_structure_factor_coef Fsqd
_refine_ls_weighting_details 'calc w=1/[\s^2^(Fo^2^)+(0.0000P)^2^+4.4414P] where P=(Fo^2^+2Fc^2^)/3'
_refine_ls_weighting_scheme calc
_refine_ls_wR_factor_gt 0.1413
_refine_ls_wR_factor_ref 0.1628
_reflns_number_gt 2008
_reflns_number_total 2849
_reflns_threshold_expression >2sigma(I)
_cod_data_source_file eCrystal-284.cif
_cod_data_source_block 2007jmw0006
_cod_depositor_comments
;
Citation :
Sample, Donated and Hursthouse, Michael B. and Huth, Susanne. L. and
 Withnell, J. (2007) 
University of Southampton, Crystal Structure Report Archive. 
(doi:10.5258/ecrystals/284)

More at:
http://ecrystals.chem.soton.ac.uk/284/

The following automatic conversions were performed:

'_chemical_melting_point' value '213 - 221' was changed to '217(4)' -
the average value was taken and precision was estimated.

'_symmetry_cell_setting' value 'Monoclinic' changed to 'monoclinic'
according to the built-in table from CIF Core dictionary named
'cif_core.dic' version 2.4.1 from 2010-06-29.

Automatic conversion script
Id: cif_fix_values 3392 2015-05-12 13:50:21Z andrius 
;
_cod_original_sg_symbol_H-M P2(1)/n
_cod_database_code 1519876

loop_
_symmetry_equiv_pos_as_xyz
'x, y, z'
'-x+1/2, y+1/2, -z+1/2'
'-x, -y, -z'
'x-1/2, -y-1/2, z-1/2'

loop_
_atom_site_label
_atom_site_type_symbol
_atom_site_fract_x
_atom_site_fract_y
_atom_site_fract_z
_atom_site_U_iso_or_equiv
_atom_site_adp_type
_atom_site_occupancy
_atom_site_symmetry_multiplicity
_atom_site_calc_flag
_atom_site_refinement_flags
_atom_site_disorder_assembly
_atom_site_disorder_group
C1 C 0.1451(5) 0.2253(3) 0.2618(2) 0.0226(8) Uani 1 1 d . . .
C2 C 0.1547(5) 0.1340(3) 0.2372(3) 0.0288(9) Uani 1 1 d . . .
H2 H 0.1922 0.1157 0.1803 0.035 Uiso 1 1 calc R . .
C3 C 0.1065(5) 0.0726(3) 0.3005(3) 0.0322(10) Uani 1 1 d . . .
H3 H 0.1113 0.0097 0.2870 0.039 Uiso 1 1 calc R . .
C4 C 0.0504(5) 0.0997(3) 0.3844(3) 0.0289(9) Uani 1 1 d . . .
H4 H 0.0193 0.0548 0.4263 0.035 Uiso 1 1 calc R . .
C5 C 0.0394(5) 0.1903(3) 0.4077(3) 0.0262(9) Uani 1 1 d . . .
H5 H -0.0004 0.2082 0.4642 0.031 Uiso 1 1 calc R . .
C6 C 0.0892(5) 0.2547(2) 0.3445(3) 0.0228(8) Uani 1 1 d . . .
C7 C 0.1027(5) 0.3511(2) 0.3413(2) 0.0214(8) Uani 1 1 d . . .
C8 C 0.2418(6) 0.3071(3) 0.1236(3) 0.0344(10) Uani 1 1 d . . .
H8A H 0.2608 0.3704 0.1071 0.052 Uiso 1 1 calc R . .
H8B H 0.1484 0.2804 0.0812 0.052 Uiso 1 1 calc R . .
H8C H 0.3544 0.2733 0.1208 0.052 Uiso 1 1 calc R . .
C9 C 0.0581(5) 0.4170(2) 0.4091(3) 0.0225(8) Uani 1 1 d . . .
N1 N 0.1852(4) 0.3027(2) 0.2151(2) 0.0252(7) Uani 1 1 d . . .
N2 N 0.1597(4) 0.3782(2) 0.2623(2) 0.0244(7) Uani 1 1 d . . .
O1 O -0.0091(4) 0.38801(18) 0.47895(17) 0.0289(7) Uani 1 1 d . . .
O2 O 0.0908(4) 0.50082(18) 0.39404(18) 0.0329(7) Uani 1 1 d . . .
H2O H 0.0677 0.5319 0.4391 0.039 Uiso 1 1 calc R . .
C10 C 0.6360(5) 0.2144(3) 0.2700(3) 0.0232(8) Uani 1 1 d . . .
C11 C 0.6902(5) 0.1793(3) 0.1886(3) 0.0295(10) Uani 1 1 d . . .
H11 H 0.6895 0.1161 0.1766 0.035 Uiso 1 1 calc R . .
C12 C 0.7444(5) 0.2413(3) 0.1273(3) 0.0295(10) Uani 1 1 d . . .
H12 H 0.7813 0.2204 0.0712 0.035 Uiso 1 1 calc R . .
C13 C 0.7465(5) 0.3344(3) 0.1454(3) 0.0278(9) Uani 1 1 d . . .
H13 H 0.7860 0.3748 0.1012 0.033 Uiso 1 1 calc R . .
C14 C 0.6937(5) 0.3695(3) 0.2246(2) 0.0244(9) Uani 1 1 d . . .
H14 H 0.6958 0.4329 0.2357 0.029 Uiso 1 1 calc R . .
C15 C 0.6363(5) 0.3085(3) 0.2887(2) 0.0231(8) Uani 1 1 d . . .
C16 C 0.5761(5) 0.3135(3) 0.3769(2) 0.0238(9) Uani 1 1 d . . .
C17 C 0.5616(6) 0.0753(3) 0.3593(3) 0.0337(10) Uani 1 1 d . . .
H17A H 0.6799 0.0508 0.3804 0.051 Uiso 1 1 calc R . .
H17B H 0.5181 0.0455 0.3025 0.051 Uiso 1 1 calc R . .
H17C H 0.4767 0.0642 0.4050 0.051 Uiso 1 1 calc R . .
C18 C 0.5461(5) 0.3938(3) 0.4324(2) 0.0234(8) Uani 1 1 d . . .
N3 N 0.5767(4) 0.1719(2) 0.3442(2) 0.0265(8) Uani 1 1 d . . .
N4 N 0.5403(4) 0.2307(2) 0.4093(2) 0.0266(8) Uani 1 1 d . . .
O3 O 0.5905(4) 0.46998(18) 0.39379(17) 0.0296(7) Uani 1 1 d . . .
H3O H 0.5679 0.5139 0.4270 0.035 Uiso 1 1 calc R . .
O4 O 0.4868(4) 0.38964(18) 0.50679(18) 0.0307(7) Uani 1 1 d . . .

loop_
_atom_site_aniso_label
_atom_site_aniso_U_11
_atom_site_aniso_U_22
_atom_site_aniso_U_33
_atom_site_aniso_U_23
_atom_site_aniso_U_13
_atom_site_aniso_U_12
C1 0.0144(18) 0.029(2) 0.024(2) -0.0050(17) -0.0018(15) -0.0013(15)
C2 0.021(2) 0.031(2) 0.034(2) -0.0124(18) -0.0001(17) 0.0011(17)
C3 0.027(2) 0.024(2) 0.044(3) -0.0085(19) -0.0046(19) 0.0020(17)
C4 0.029(2) 0.024(2) 0.032(2) 0.0034(17) -0.0023(17) -0.0029(17)
C5 0.025(2) 0.029(2) 0.025(2) -0.0007(17) 0.0015(16) -0.0007(17)
C6 0.0137(18) 0.024(2) 0.030(2) -0.0026(16) -0.0011(15) 0.0001(15)
C7 0.0162(19) 0.024(2) 0.024(2) 0.0003(16) 0.0007(15) 0.0009(15)
C8 0.034(2) 0.045(3) 0.025(2) -0.0038(19) 0.0069(18) -0.004(2)
C9 0.0203(19) 0.021(2) 0.026(2) 0.0017(16) 0.0017(16) 0.0019(15)
N1 0.0225(17) 0.0326(19) 0.0210(17) -0.0046(14) 0.0053(13) -0.0027(14)
N2 0.0240(17) 0.0262(18) 0.0230(17) -0.0024(14) 0.0027(13) 0.0014(14)
O1 0.0348(16) 0.0297(15) 0.0236(15) 0.0012(12) 0.0092(12) 0.0018(13)
O2 0.0434(18) 0.0254(15) 0.0315(16) -0.0049(12) 0.0132(13) -0.0002(13)
C10 0.0152(18) 0.024(2) 0.030(2) -0.0022(16) -0.0023(15) 0.0029(15)
C11 0.025(2) 0.029(2) 0.033(2) -0.0112(18) -0.0037(17) 0.0041(17)
C12 0.024(2) 0.038(3) 0.026(2) -0.0080(18) 0.0007(17) 0.0049(18)
C13 0.019(2) 0.035(2) 0.029(2) -0.0002(18) 0.0042(16) 0.0016(17)
C14 0.019(2) 0.024(2) 0.030(2) 0.0001(17) 0.0018(16) -0.0008(15)
C15 0.0185(19) 0.025(2) 0.025(2) -0.0051(16) -0.0033(15) 0.0040(16)
C16 0.021(2) 0.025(2) 0.025(2) -0.0035(16) 0.0002(16) -0.0002(16)
C17 0.029(2) 0.023(2) 0.049(3) 0.0001(19) 0.0004(19) -0.0028(17)
C18 0.0198(19) 0.025(2) 0.025(2) -0.0024(17) -0.0005(16) -0.0015(16)
N3 0.0290(18) 0.0217(18) 0.0286(18) -0.0017(14) 0.0020(14) 0.0014(14)
N4 0.0225(17) 0.0244(18) 0.0324(19) -0.0035(15) 0.0008(14) 0.0007(14)
O3 0.0432(18) 0.0220(15) 0.0245(15) -0.0026(11) 0.0091(12) 0.0010(13)
O4 0.0448(17) 0.0242(15) 0.0251(15) -0.0020(12) 0.0149(13) -0.0031(13)

loop_
_atom_type_symbol
_atom_type_description
_atom_type_scat_dispersion_real
_atom_type_scat_dispersion_imag
_atom_type_scat_source
C C 0.0033 0.0016 'International Tables Vol C Tables 4.2.6.8 and 6.1.1.4'
H H 0.0000 0.0000 'International Tables Vol C Tables 4.2.6.8 and 6.1.1.4'
N N 0.0061 0.0033 'International Tables Vol C Tables 4.2.6.8 and 6.1.1.4'
O O 0.0106 0.0060 'International Tables Vol C Tables 4.2.6.8 and 6.1.1.4'

loop_
_geom_angle_atom_site_label_1
_geom_angle_atom_site_label_2
_geom_angle_atom_site_label_3
_geom_angle
_geom_angle_site_symmetry_1
_geom_angle_site_symmetry_3
N1 C1 C6 106.1(3) . .
N1 C1 C2 130.3(3) . .
C6 C1 C2 123.6(4) . .
C3 C2 C1 115.8(4) . .
C3 C2 H2 122.1 . .
C1 C2 H2 122.1 . .
C2 C3 C4 122.2(4) . .
C2 C3 H3 118.9 . .
C4 C3 H3 118.9 . .
C5 C4 C3 121.6(4) . .
C5 C4 H4 119.2 . .
C3 C4 H4 119.2 . .
C4 C5 C6 117.6(4) . .
C4 C5 H5 121.2 . .
C6 C5 H5 121.2 . .
C1 C6 C5 119.3(3) . .
C1 C6 C7 104.6(3) . .
C5 C6 C7 136.0(4) . .
N2 C7 C6 110.8(3) . .
N2 C7 C9 120.7(3) . .
C6 C7 C9 128.4(3) . .
N1 C8 H8A 109.5 . .
N1 C8 H8B 109.5 . .
H8A C8 H8B 109.5 . .
N1 C8 H8C 109.5 . .
H8A C8 H8C 109.5 . .
H8B C8 H8C 109.5 . .
O1 C9 O2 124.4(3) . .
O1 C9 C7 117.9(3) . .
O2 C9 C7 117.7(3) . .
N2 N1 C1 112.4(3) . .
N2 N1 C8 121.1(3) . .
C1 N1 C8 126.5(3) . .
N1 N2 C7 106.1(3) . .
C9 O2 H2O 109.5 . .
N3 C10 C11 131.0(3) . .
N3 C10 C15 106.7(3) . .
C11 C10 C15 122.3(4) . .
C12 C11 C10 116.4(4) . .
C12 C11 H11 121.8 . .
C10 C11 H11 121.8 . .
C11 C12 C13 121.7(4) . .
C11 C12 H12 119.1 . .
C13 C12 H12 119.1 . .
C14 C13 C12 122.3(4) . .
C14 C13 H13 118.8 . .
C12 C13 H13 118.8 . .
C13 C14 C15 117.7(4) . .
C13 C14 H14 121.2 . .
C15 C14 H14 121.2 . .
C14 C15 C10 119.5(3) . .
C14 C15 C16 136.8(4) . .
C10 C15 C16 103.6(3) . .
N4 C16 C15 111.6(3) . .
N4 C16 C18 119.2(3) . .
C15 C16 C18 129.2(3) . .
N3 C17 H17A 109.5 . .
N3 C17 H17B 109.5 . .
H17A C17 H17B 109.5 . .
N3 C17 H17C 109.5 . .
H17A C17 H17C 109.5 . .
H17B C17 H17C 109.5 . .
O4 C18 O3 124.0(3) . .
O4 C18 C16 123.1(3) . .
O3 C18 C16 112.9(3) . .
N4 N3 C10 112.3(3) . .
N4 N3 C17 120.2(3) . .
C10 N3 C17 127.4(3) . .
N3 N4 C16 105.8(3) . .
C18 O3 H3O 109.5 . .

loop_
_geom_bond_atom_site_label_1
_geom_bond_atom_site_label_2
_geom_bond_distance
_geom_bond_site_symmetry_2
C1 N1 1.381(5) .
C1 C6 1.398(5) .
C1 C2 1.400(5) .
C2 C3 1.375(6) .
C2 H2 0.9500 .
C3 C4 1.404(6) .
C3 H3 0.9500 .
C4 C5 1.385(5) .
C4 H4 0.9500 .
C5 C6 1.406(5) .
C5 H5 0.9500 .
C6 C7 1.428(5) .
C7 N2 1.341(5) .
C7 C9 1.457(5) .
C8 N1 1.456(5) .
C8 H8A 0.9800 .
C8 H8B 0.9800 .
C8 H8C 0.9800 .
C9 O1 1.263(4) .
C9 O2 1.283(4) .
N1 N2 1.338(4) .
O2 H2O 0.8400 .
C10 N3 1.371(5) .
C10 C11 1.404(5) .
C10 C15 1.415(5) .
C11 C12 1.374(6) .
C11 H11 0.9500 .
C12 C13 1.400(6) .
C12 H12 0.9500 .
C13 C14 1.372(5) .
C13 H13 0.9500 .
C14 C15 1.402(5) .
C14 H14 0.9500 .
C15 C16 1.420(5) .
C16 N4 1.347(5) .
C16 C18 1.472(5) .
C17 N3 1.450(5) .
C17 H17A 0.9800 .
C17 H17B 0.9800 .
C17 H17C 0.9800 .
C18 O4 1.223(4) .
C18 O3 1.317(4) .
N3 N4 1.343(4) .
O3 H3O 0.8400 .
